data_7133920
loop_
_publ_author_name
'Harsha, Priyasha'
'Das, Dinabandhu'

_publ_section_title
;
 Bidirectional strain release in a thermosalient organic salt crystal
 induced by anisotropic thermal expansion and phase transformation.
;
_journal_issue 95
_journal_name_full 'Chemical communications (Cambridge, England)'
_journal_page_first 14105
_journal_page_last 14108
_journal_paper_doi 10.1039/d4cc04764h
_journal_volume 60
_journal_year 2024
_chemical_formula_moiety 'C4 H O4, C3 H5 N2'
_chemical_formula_sum 'C7 H6 N2 O4'
_chemical_formula_weight 182.14
_space_group_crystal_system monoclinic
_space_group_IT_number 14
_space_group_name_Hall '-P 2ybc'
_space_group_name_H-M_alt 'P 1 21/c 1'
_atom_sites_solution_hydrogens mixed
_audit_creation_method SHELXL-2019/3
_audit_update_record
;
2024-09-13 deposited with the CCDC.	2024-11-01 downloaded from the CCDC.
;
_cell_angle_alpha 90
_cell_angle_beta 99.639(5)
_cell_angle_gamma 90
_cell_formula_units_Z 4
_cell_length_a 9.4017(11)
_cell_length_b 10.9630(15)
_cell_length_c 7.6527(9)
_cell_measurement_reflns_used 6237
_cell_measurement_temperature 400(2)
_cell_measurement_theta_max 28.36
_cell_measurement_theta_min 2.20
_cell_volume 777.63(17)
_computing_cell_refinement 'Bruker SAINT'
_computing_data_collection 'Bruker APEX3'
_computing_data_reduction 'Bruker SAINT'
_computing_molecular_graphics 'XSeed (Barbour 2017)'
_computing_structure_refinement 'SHELXL-2019/2 (Sheldrick, 2019)'
_computing_structure_solution 'SHELXT 2018/2 (Sheldrick, 2018)'
_diffrn_ambient_temperature 400(2)
_diffrn_measured_fraction_theta_full 0.982
_diffrn_measured_fraction_theta_max 0.987
_diffrn_measurement_device_type 'Bruker APEX-III CMOS detector'
_diffrn_measurement_method '\f and \w scans'
_diffrn_radiation_type MoK\a
_diffrn_radiation_wavelength 0.71073
_diffrn_reflns_av_R_equivalents 0.0223
_diffrn_reflns_av_unetI/netI 0.0134
_diffrn_reflns_Laue_measured_fraction_full 0.982
_diffrn_reflns_Laue_measured_fraction_max 0.987
_diffrn_reflns_limit_h_max 11
_diffrn_reflns_limit_h_min -12
_diffrn_reflns_limit_k_max 14
_diffrn_reflns_limit_k_min -14
_diffrn_reflns_limit_l_max 10
_diffrn_reflns_limit_l_min -10
_diffrn_reflns_number 14013
_diffrn_reflns_point_group_measured_fraction_full 0.982
_diffrn_reflns_point_group_measured_fraction_max 0.987
_diffrn_reflns_theta_full 25.000
_diffrn_reflns_theta_max 28.390
_diffrn_reflns_theta_min 2.878
_diffrn_source Microfocus
_exptl_absorpt_coefficient_mu 0.130
_exptl_absorpt_correction_type none
_exptl_absorpt_process_details SADABS
_exptl_crystal_colour colourless
_exptl_crystal_density_diffrn 1.556
_exptl_crystal_density_meas ?
_exptl_crystal_description Block
_exptl_crystal_F_000 376
_exptl_crystal_recrystallization_method 'Re-crystallisation from solvent: Mixture of Methanol and Water'
_exptl_crystal_size_max 0.298
_exptl_crystal_size_mid 0.258
_exptl_crystal_size_min 0.150
_refine_diff_density_max 0.270
_refine_diff_density_min -0.152
_refine_diff_density_rms 0.030
_refine_ls_extinction_method none
_refine_ls_goodness_of_fit_ref 1.071
_refine_ls_hydrogen_treatment mixed
_refine_ls_matrix_type full
_refine_ls_number_parameters 142
_refine_ls_number_reflns 1925
_refine_ls_number_restraints 0
_refine_ls_restrained_S_all 1.071
_refine_ls_R_factor_all 0.0539
_refine_ls_R_factor_gt 0.0461
_refine_ls_shift/su_max 0.001
_refine_ls_shift/su_mean 0.000
_refine_ls_structure_factor_coef Fsqd
_refine_ls_weighting_details 'w=1/[\s^2^(Fo^2^)+(0.0677P)^2^+0.1519P] where P=(Fo^2^+2Fc^2^)/3'
_refine_ls_weighting_scheme calc
_refine_ls_wR_factor_gt 0.1321
_refine_ls_wR_factor_ref 0.1395
_reflns_Friedel_coverage 0.000
_reflns_number_gt 1602
_reflns_number_total 1925
_reflns_threshold_expression 'I > 2\s(I)'
_cod_data_source_file d4cc04764h4.cif
_cod_data_source_block SQIM400K_HT
_cod_depositor_comments
;
The following automatic conversions were performed:

data item '_exptl_crystal_density_meas' value 'not measured' was
changed to '?' -- the value is perceived as not measured.

Automatic conversion script
Id: cif_fix_values 8170 2020-07-09 18:12:32Z antanas 

 Adding full bibliography for 7133913--7133921.cif.
;
_cod_original_sg_symbol_H-M 'P 21/c'
_cod_database_code 7133920
_shelx_shelxl_version_number 2019/3
_shelx_space_group_comment
;
The symmetry employed for this shelxl refinement is uniquely defined
by the following loop, which should always be used as a source of
symmetry information in preference to the above space-group names.
They are only intended as comments.
;

loop_
_space_group_symop_operation_xyz
'x, y, z'
'-x, y+1/2, -z+1/2'
'-x, -y, -z'
'x, -y-1/2, z-1/2'

loop_
_atom_site_label
_atom_site_type_symbol
_atom_site_fract_x
_atom_site_fract_y
_atom_site_fract_z
_atom_site_U_iso_or_equiv
_atom_site_adp_type
_atom_site_occupancy
_atom_site_site_symmetry_order
_atom_site_calc_flag
_atom_site_refinement_flags_posn
_atom_site_refinement_flags_adp
_atom_site_refinement_flags_occupancy
_atom_site_disorder_assembly
_atom_site_disorder_group
O1 O 1.02246(10) 0.87822(8) 0.18311(16) 0.0588(3) Uani 1 1 d . . . . .
O3 O 0.69617(11) 0.60774(9) 0.33426(18) 0.0672(4) Uani 1 1 d . . . . .
O4 O 1.01611(11) 0.59498(9) 0.21617(18) 0.0660(4) Uani 1 1 d . . . . .
O2 O 0.70496(12) 0.89996(10) 0.2986(2) 0.0746(4) Uani 1 1 d . . . . .
C3 C 0.78318(13) 0.68167(11) 0.29330(18) 0.0459(3) Uani 1 1 d . . . . .
C2 C 0.78634(14) 0.81773(11) 0.27767(19) 0.0480(3) Uani 1 1 d . . . . .
C4 C 0.92287(13) 0.67792(11) 0.24133(18) 0.0444(3) Uani 1 1 d . . . . .
C1 C 0.93046(13) 0.80588(11) 0.22480(18) 0.0440(3) Uani 1 1 d . . . . .
N1 N 0.45409(14) 0.70936(14) 0.4437(2) 0.0622(4) Uani 1 1 d . . . . .
N2 N 0.25542(14) 0.71539(14) 0.54093(19) 0.0627(4) Uani 1 1 d . . . . .
C5 C 0.42272(19) 0.82790(16) 0.4635(3) 0.0675(5) Uani 1 1 d . . . . .
C7 C 0.35048(18) 0.64293(17) 0.4909(2) 0.0671(5) Uani 1 1 d . . . . .
C6 C 0.29755(19) 0.83209(17) 0.5246(2) 0.0673(5) Uani 1 1 d . . . . .
H4 H 0.9918(19) 0.516(2) 0.256(2) 0.102(8) Uiso 1 1 d . . . . .
H2 H 0.170(3) 0.691(2) 0.583(3) 0.107(7) Uiso 1 1 d . . . . .
H1 H 0.535(2) 0.679(2) 0.404(3) 0.098(7) Uiso 1 1 d . . . . .
H7 H 0.345(2) 0.554(3) 0.491(3) 0.126(9) Uiso 1 1 d . . . . .
H6 H 0.248(2) 0.896(2) 0.550(3) 0.100(7) Uiso 1 1 d . . . . .
H5 H 0.480(2) 0.887(2) 0.435(3) 0.094(7) Uiso 1 1 d . . . . .

loop_
_atom_site_aniso_label
_atom_site_aniso_U_11
_atom_site_aniso_U_22
_atom_site_aniso_U_33
_atom_site_aniso_U_23
_atom_site_aniso_U_13
_atom_site_aniso_U_12
O1 0.0498(5) 0.0340(5) 0.1021(8) 0.0015(5) 0.0403(5) -0.0041(4)
O3 0.0543(6) 0.0443(5) 0.1138(9) 0.0081(5) 0.0450(6) -0.0066(4)
O4 0.0565(6) 0.0336(5) 0.1196(10) 0.0040(5) 0.0490(6) 0.0052(4)
O2 0.0610(6) 0.0448(6) 0.1300(11) 0.0022(6) 0.0506(7) 0.0110(5)
C3 0.0413(6) 0.0364(6) 0.0649(8) 0.0017(5) 0.0233(5) -0.0011(5)
C2 0.0431(6) 0.0367(6) 0.0697(8) 0.0016(5) 0.0253(6) 0.0004(5)
C4 0.0404(6) 0.0325(6) 0.0652(8) 0.0007(5) 0.0235(5) -0.0005(4)
C1 0.0400(6) 0.0331(6) 0.0637(7) 0.0002(5) 0.0224(5) 0.0003(4)
N1 0.0474(7) 0.0669(9) 0.0783(9) 0.0015(7) 0.0283(6) 0.0037(6)
N2 0.0466(7) 0.0741(9) 0.0731(8) 0.0011(7) 0.0260(6) -0.0084(6)
C5 0.0688(10) 0.0557(9) 0.0836(11) -0.0021(8) 0.0285(8) -0.0171(8)
C7 0.0628(9) 0.0513(9) 0.0920(12) 0.0072(8) 0.0267(9) -0.0029(7)
C6 0.0657(10) 0.0583(10) 0.0820(11) -0.0108(8) 0.0246(8) 0.0063(8)

loop_
_atom_type_symbol
_atom_type_description
_atom_type_scat_dispersion_real
_atom_type_scat_dispersion_imag
_atom_type_scat_source
C C 0.0033 0.0016 'International Tables Vol C Tables 4.2.6.8 and 6.1.1.4'
H H 0.0000 0.0000 'International Tables Vol C Tables 4.2.6.8 and 6.1.1.4'
N N 0.0061 0.0033 'International Tables Vol C Tables 4.2.6.8 and 6.1.1.4'
O O 0.0106 0.0060 'International Tables Vol C Tables 4.2.6.8 and 6.1.1.4'

loop_
_geom_angle_atom_site_label_1
_geom_angle_atom_site_label_2
_geom_angle_atom_site_label_3
_geom_angle
_geom_angle_site_symmetry_1
_geom_angle_site_symmetry_3
_geom_angle_publ_flag
O3 C3 C4 136.96(12) . . ?
O3 C3 C2 134.47(11) . . ?
C4 C3 C2 88.57(9) . . ?
O2 C2 C1 136.71(12) . . ?
O2 C2 C3 135.24(12) . . ?
C1 C2 C3 88.04(9) . . ?
O4 C4 C1 129.54(11) . . ?
O4 C4 C3 137.09(11) . . ?
C1 C4 C3 93.37(9) . . ?
O1 C1 C4 134.36(11) . . ?
O1 C1 C2 135.63(11) . . ?
C4 C1 C2 90.02(9) . . ?
C7 N1 C5 108.51(14) . . ?
C7 N2 C6 108.93(14) . . ?
C6 C5 N1 107.12(14) . . ?
N2 C7 N1 108.66(16) . . ?
C5 C6 N2 106.76(15) . . ?

loop_
_geom_bond_atom_site_label_1
_geom_bond_atom_site_label_2
_geom_bond_distance
_geom_bond_site_symmetry_2
_geom_bond_publ_flag
O1 C1 1.2535(14) . ?
O3 C3 1.2290(15) . ?
O4 C4 1.2996(14) . ?
O2 C2 1.2103(15) . ?
C3 C4 1.4351(16) . ?
C3 C2 1.4970(18) . ?
C2 C1 1.4833(17) . ?
C4 C1 1.4114(17) . ?
N1 C7 1.314(2) . ?
N1 C5 1.347(2) . ?
N2 C7 1.300(2) . ?
N2 C6 1.351(2) . ?
C5 C6 1.338(3) . ?
